data_4116111
loop_
_publ_author_name
'Salma Kiani'
'Amy Tapper'
'Richard J. Staples'
'Pericles Stavropoulos'

_publ_section_title
;
 Functional Aspects of Gif-Type Oxidation of Hydrocarbons Mediated by Iron
 Picolinate H2O2-Dependent Systems: Evidence for the Generation of Carbon-
 and Oxygen-Centered Radicals
;
_journal_name_full 'Journal of the American Chemical Society'
_journal_page_first 7503
_journal_page_last 7517
_journal_paper_doi 10.1021/ja000063h
_journal_volume 122
_journal_year 2000
_chemical_formula_moiety '[Fe(II)(Pic)2(MeOH)2]'
_chemical_formula_sum 'C30 H30 Fe2 N6 O10'
_chemical_formula_weight 746.30
_chemical_name_systematic
; 
 ? 
;
_space_group_IT_number 14
_symmetry_cell_setting monoclinic
_symmetry_space_group_name_Hall '-P 2yn'
_symmetry_space_group_name_H-M 'P 1 21/n 1'
_atom_sites_solution_hydrogens geom
_atom_sites_solution_primary direct
_atom_sites_solution_secondary difmap
_audit_creation_method SHELXL-97
_cell_angle_alpha 90.00
_cell_angle_beta 93.04(2)
_cell_angle_gamma 90.00
_cell_formula_units_Z 2
_cell_length_a 9.589(3)
_cell_length_b 14.297(5)
_cell_length_c 12.090(3)
_cell_measurement_reflns_used 54
_cell_measurement_temperature 213(2)
_cell_measurement_theta_max 20.60
_cell_measurement_theta_min 5.10
_cell_volume 1655.1(9)
_computing_cell_refinement 'SMART (SIEMENS, V4.033, 1994)'
_computing_data_collection 'ASTRO (SIEMENS, V4.033, 1994)'
_computing_data_reduction 'SAINT (SIEMENS, V4.035, 1994)'
_computing_molecular_graphics 'SHELXTL (SIEMENS, 1994, ver 5.04)'
_computing_publication_material 'CIFTAB (Sheldrick, 1993)'
_computing_structure_refinement 'SHELXL-97 (Sheldrick, 1997)'
_computing_structure_solution 'SHELXS-97 (Sheldrick, 1990)'
_diffrn_ambient_temperature 213(2)
_diffrn_measured_fraction_theta_full 0.956
_diffrn_measured_fraction_theta_max 0.956
_diffrn_measurement_method '\w, 0.3 deg'
_diffrn_radiation_monochromator graphite
_diffrn_radiation_source 'fine-focus sealed tube'
_diffrn_radiation_type MoK\a
_diffrn_radiation_wavelength 0.71073
_diffrn_reflns_av_R_equivalents 0.0445
_diffrn_reflns_av_sigmaI/netI 0.0492
_diffrn_reflns_limit_h_max 11
_diffrn_reflns_limit_h_min -11
_diffrn_reflns_limit_k_max 16
_diffrn_reflns_limit_k_min -16
_diffrn_reflns_limit_l_max 14
_diffrn_reflns_limit_l_min -8
_diffrn_reflns_number 8510
_diffrn_reflns_theta_full 24.76
_diffrn_reflns_theta_max 24.76
_diffrn_reflns_theta_min 2.21
_diffrn_standards_decay_% <1
_diffrn_standards_interval_count 0
_diffrn_standards_number 0
_exptl_absorpt_coefficient_mu 0.941
_exptl_absorpt_correction_T_max 0.942272
_exptl_absorpt_correction_T_min 0.724531
_exptl_absorpt_correction_type empirical
_exptl_crystal_colour red
_exptl_crystal_density_diffrn 1.497
_exptl_crystal_description octagonal
_exptl_crystal_F_000 768
_exptl_crystal_size_max 0.2
_exptl_crystal_size_mid 0.3
_exptl_crystal_size_min 0.3
_refine_diff_density_max 0.949
_refine_diff_density_min -0.586
_refine_diff_density_rms 0.083
_refine_ls_extinction_coef 0.0013(11)
_refine_ls_extinction_expression Fc^*^=kFc[1+0.001xFc^2^\l^3^/sin(2\q)]^-1/4^
_refine_ls_extinction_method SHELXL
_refine_ls_goodness_of_fit_ref 1.058
_refine_ls_hydrogen_treatment mixed
_refine_ls_matrix_type full
_refine_ls_number_parameters 218
_refine_ls_number_reflns 2834
_refine_ls_number_restraints 0
_refine_ls_restrained_S_all 1.058
_refine_ls_R_factor_all 0.0835
_refine_ls_R_factor_gt 0.0523
_refine_ls_shift/su_max 0.000
_refine_ls_shift/su_mean 0.000
_refine_ls_structure_factor_coef Fsqd
_refine_ls_weighting_details 'w=1/[\s^2^(Fo^2^)+(0.1020P)^2^+0.0000P] where P=(Fo^2^+2Fc^2^)/3'
_refine_ls_weighting_scheme calc
_refine_ls_wR_factor_gt 0.1379
_refine_ls_wR_factor_ref 0.1645
_reflns_number_gt 1889
_reflns_number_total 2834
_reflns_threshold_expression >2sigma(I)
_cod_data_source_file ja000063h_2.cif
_cod_data_source_block Compound_5
_cod_depositor_comments
;
The following automatic conversions were performed:

'_refine_ls_weighting_scheme' value 'calc
w=1/[\s^2^(Fo^2^)+(0.1020P)^2^+0.0000P] where P=(Fo^2^+2Fc^2^)/3' was
changed to 'calc'. New tag '_refine_ls_weighting_details' was
created. The value of the new tag was set to
'w=1/[\s^2^(Fo^2^)+(0.1020P)^2^+0.0000P] where P=(Fo^2^+2Fc^2^)/3'.

Automatic conversion script
Id: cif_fix_values 3143 2015-03-26 13:38:13Z robertas 
;
_cod_original_cell_volume 1655.2(8)
_cod_database_code 4116111

loop_
_symmetry_equiv_pos_as_xyz
'x, y, z'
'-x+1/2, y+1/2, -z+1/2'
'-x, -y, -z'
'x-1/2, -y-1/2, z-1/2'

loop_
_atom_site_label
_atom_site_type_symbol
_atom_site_fract_x
_atom_site_fract_y
_atom_site_fract_z
_atom_site_U_iso_or_equiv
_atom_site_adp_type
_atom_site_occupancy
_atom_site_calc_flag
_atom_site_refinement_flags
Fe1 Fe 0.05137(5) 0.90631(4) 0.07852(4) 0.0361(3) Uani 1 d .
O1 O 0.0397(3) 0.76560(18) 0.1023(2) 0.0429(7) Uani 1 d .
O2 O -0.0988(3) 0.64804(19) 0.1485(3) 0.0554(9) Uani 1 d .
O3 O 0.0511(2) 1.05490(19) 0.0744(2) 0.0376(7) Uani 1 d .
O4 O 0.1330(3) 1.18630(19) 0.1522(3) 0.0625(9) Uani 1 d .
O5 O 0.2465(3) 0.8838(2) 0.0000(2) 0.0494(8) Uani 1 d .
N1 N -0.1427(3) 0.8917(2) 0.1655(3) 0.0378(8) Uani 1 d .
N2 N 0.1748(3) 0.9482(2) 0.2252(3) 0.0383(8) Uani 1 d .
N3 N 0.4345(4) 0.7923(3) -0.0253(3) 0.0652(12) Uani 1 d .
C1 C -0.2282(4) 0.9569(3) 0.2040(4) 0.0489(11) Uani 1 d .
H1A H -0.2075 1.0202 0.1921 0.059 Uiso 1 calc R
C2 C -0.3447(5) 0.9350(4) 0.2603(4) 0.0639(14) Uani 1 d .
H2A H -0.4021 0.9826 0.2865 0.077 Uiso 1 calc R
C3 C -0.3760(5) 0.8425(3) 0.2775(5) 0.0678(15) Uani 1 d .
H3A H -0.4553 0.8257 0.3155 0.081 Uiso 1 calc R
C4 C -0.2891(5) 0.7750(3) 0.2382(4) 0.0564(12) Uani 1 d .
H4A H -0.3087 0.7113 0.2489 0.068 Uiso 1 calc R
C5 C -0.1741(4) 0.8012(3) 0.1835(3) 0.0393(9) Uani 1 d .
C6 C -0.0711(4) 0.7313(3) 0.1416(3) 0.0419(10) Uani 1 d .
C7 C 0.2364(4) 0.8930(3) 0.3024(3) 0.0431(10) Uani 1 d .
H7A H 0.2274 0.8279 0.2936 0.052 Uiso 1 calc R
C8 C 0.3130(4) 0.9262(4) 0.3950(4) 0.0547(12) Uani 1 d .
H8A H 0.3531 0.8850 0.4482 0.066 Uiso 1 calc R
C9 C 0.3281(5) 1.0201(3) 0.4059(4) 0.0579(13) Uani 1 d .
H9A H 0.3793 1.0447 0.4677 0.069 Uiso 1 calc R
C10 C 0.2683(4) 1.0798(3) 0.3266(4) 0.0493(11) Uani 1 d .
H10A H 0.2802 1.1449 0.3324 0.059 Uiso 1 calc R
C11 C 0.1905(4) 1.0409(3) 0.2386(3) 0.0396(10) Uani 1 d .
C12 C 0.1213(4) 1.1012(2) 0.1492(3) 0.0355(9) Uani 1 d .
C13 C 0.3060(5) 0.8079(3) 0.0011(4) 0.0571(12) Uani 1 d .
H13A H 0.2543 0.7558 0.0230 0.068 Uiso 1 calc R
C14 C 0.5197(6) 0.8679(5) -0.0619(5) 0.0915(19) Uani 1 d .
H14A H 0.4649 0.9250 -0.0660 0.137 Uiso 1 calc R
H14B H 0.5524 0.8534 -0.1344 0.137 Uiso 1 calc R
H14C H 0.5991 0.8764 -0.0098 0.137 Uiso 1 calc R
C15 C 0.4945(7) 0.6991(5) -0.0262(7) 0.114(3) Uani 1 d .
H15A H 0.4257 0.6540 -0.0042 0.171 Uiso 1 calc R
H15B H 0.5756 0.6967 0.0252 0.171 Uiso 1 calc R
H15C H 0.5223 0.6845 -0.1002 0.171 Uiso 1 calc R

loop_
_atom_site_aniso_label
_atom_site_aniso_U_11
_atom_site_aniso_U_22
_atom_site_aniso_U_33
_atom_site_aniso_U_23
_atom_site_aniso_U_13
_atom_site_aniso_U_12
Fe1 0.0395(4) 0.0260(4) 0.0426(4) 0.0019(2) 0.0015(3) 0.0012(2)
O1 0.0410(17) 0.0288(15) 0.0588(18) 0.0039(13) 0.0020(13) 0.0021(12)
O2 0.064(2) 0.0275(17) 0.075(2) -0.0026(14) 0.0103(17) -0.0041(13)
O3 0.0452(16) 0.0267(14) 0.0402(16) 0.0004(11) -0.0042(13) -0.0014(12)
O4 0.079(2) 0.0295(17) 0.077(2) -0.0067(15) -0.0192(18) -0.0007(15)
O5 0.0443(17) 0.053(2) 0.0521(19) 0.0029(14) 0.0105(14) 0.0086(14)
N1 0.0391(19) 0.0288(18) 0.045(2) -0.0004(14) -0.0002(15) 0.0020(14)
N2 0.0371(18) 0.0320(18) 0.046(2) 0.0039(15) 0.0031(15) 0.0003(15)
N3 0.057(3) 0.080(3) 0.061(3) -0.002(2) 0.016(2) 0.018(2)
C1 0.059(3) 0.031(2) 0.058(3) 0.001(2) 0.008(2) -0.001(2)
C2 0.058(3) 0.054(3) 0.082(4) -0.001(3) 0.026(3) 0.005(2)
C3 0.067(3) 0.049(3) 0.091(4) 0.003(3) 0.033(3) 0.002(2)
C4 0.057(3) 0.039(3) 0.074(3) 0.001(2) 0.018(2) -0.006(2)
C5 0.046(2) 0.027(2) 0.045(2) 0.0015(18) -0.0006(19) -0.0013(17)
C6 0.050(3) 0.032(2) 0.042(2) 0.0007(17) -0.007(2) 0.0015(19)
C7 0.038(2) 0.043(2) 0.049(3) 0.0106(19) 0.0026(19) 0.0039(18)
C8 0.040(2) 0.078(3) 0.045(3) 0.017(2) -0.002(2) -0.005(2)
C9 0.054(3) 0.072(4) 0.046(3) -0.003(2) -0.008(2) -0.009(2)
C10 0.042(2) 0.048(3) 0.057(3) -0.007(2) 0.001(2) -0.009(2)
C11 0.033(2) 0.048(3) 0.038(2) -0.0008(19) 0.0054(18) -0.0051(18)
C12 0.037(2) 0.030(2) 0.039(2) -0.0020(17) -0.0026(18) -0.0027(16)
C13 0.057(3) 0.059(3) 0.057(3) 0.005(2) 0.019(2) 0.008(2)
C14 0.053(3) 0.128(6) 0.094(5) -0.006(4) 0.013(3) 0.001(4)
C15 0.090(5) 0.106(5) 0.148(7) 0.001(5) 0.033(5) 0.058(4)

loop_
_atom_type_symbol
_atom_type_description
_atom_type_scat_dispersion_real
_atom_type_scat_dispersion_imag
_atom_type_scat_source
C C 0.0033 0.0016 'International Tables Vol C Tables 4.2.6.8 and 6.1.1.4'
H H 0.0000 0.0000 'International Tables Vol C Tables 4.2.6.8 and 6.1.1.4'
N N 0.0061 0.0033 'International Tables Vol C Tables 4.2.6.8 and 6.1.1.4'
O O 0.0106 0.0060 'International Tables Vol C Tables 4.2.6.8 and 6.1.1.4'
Fe Fe 0.3463 0.8444 'International Tables Vol C Tables 4.2.6.8 and 6.1.1.4'

loop_
_geom_angle_atom_site_label_1
_geom_angle_atom_site_label_2
_geom_angle_atom_site_label_3
_geom_angle
_geom_angle_site_symmetry_1
_geom_angle_site_symmetry_3
O1 Fe1 O3 110.78(11) . 3_575
O1 Fe1 O3 172.32(11) . .
O3 Fe1 O3 73.65(11) 3_575 .
O1 Fe1 N2 100.94(12) . .
O3 Fe1 N2 148.21(12) 3_575 .
O3 Fe1 N2 75.05(10) . .
O1 Fe1 O5 88.31(11) . .
O3 Fe1 O5 91.59(10) 3_575 .
O3 Fe1 O5 97.95(10) . .
N2 Fe1 O5 87.29(11) . .
O1 Fe1 N1 77.51(11) . .
O3 Fe1 N1 94.42(11) 3_575 .
O3 Fe1 N1 96.10(10) . .
N2 Fe1 N1 94.28(12) . .
O5 Fe1 N1 165.78(12) . .
O1 Fe1 Fe1 147.25(8) . 3_575
O3 Fe1 Fe1 36.86(7) 3_575 3_575
O3 Fe1 Fe1 36.79(6) . 3_575
N2 Fe1 Fe1 111.67(9) . 3_575
O5 Fe1 Fe1 95.95(8) . 3_575
N1 Fe1 Fe1 96.58(8) . 3_575
C6 O1 Fe1 118.9(2) . .
C12 O3 Fe1 133.0(2) . 3_575
C12 O3 Fe1 120.0(2) . .
Fe1 O3 Fe1 106.35(11) 3_575 .
C13 O5 Fe1 122.6(3) . .
C1 N1 C5 117.6(3) . .
C1 N1 Fe1 130.5(3) . .
C5 N1 Fe1 111.8(3) . .
C7 N2 C11 117.2(4) . .
C7 N2 Fe1 127.7(3) . .
C11 N2 Fe1 115.1(2) . .
C13 N3 C14 120.3(5) . .
C13 N3 C15 122.5(5) . .
C14 N3 C15 117.1(5) . .
N1 C1 C2 122.8(4) . .
C1 C2 C3 118.9(5) . .
C2 C3 C4 118.8(5) . .
C5 C4 C3 119.5(4) . .
N1 C5 C4 122.3(4) . .
N1 C5 C6 115.1(4) . .
C4 C5 C6 122.6(4) . .
O2 C6 O1 125.7(4) . .
O2 C6 C5 118.2(4) . .
O1 C6 C5 116.0(3) . .
N2 C7 C8 123.8(4) . .
C9 C8 C7 117.8(4) . .
C8 C9 C10 120.3(4) . .
C11 C10 C9 118.1(4) . .
N2 C11 C10 122.8(4) . .
N2 C11 C12 115.8(3) . .
C10 C11 C12 121.4(4) . .
O4 C12 O3 125.3(4) . .
O4 C12 C11 120.7(4) . .
O3 C12 C11 113.9(3) . .
O5 C13 N3 126.3(5) . .

loop_
_geom_bond_atom_site_label_1
_geom_bond_atom_site_label_2
_geom_bond_distance
_geom_bond_site_symmetry_2
Fe1 O1 2.036(3) .
Fe1 O3 2.121(2) 3_575
Fe1 O3 2.125(3) .
Fe1 N2 2.165(3) .
Fe1 O5 2.167(3) .
Fe1 N1 2.195(3) .
Fe1 Fe1 3.3991(13) 3_575
O1 C6 1.284(5) .
O2 C6 1.223(5) .
O3 C12 1.282(4) .
O3 Fe1 2.121(2) 3_575
O4 C12 1.223(4) .
O5 C13 1.226(5) .
N1 C1 1.341(5) .
N1 C5 1.349(5) .
N2 C7 1.335(5) .
N2 C11 1.342(5) .
N3 C13 1.309(6) .
N3 C14 1.439(7) .
N3 C15 1.451(7) .
C1 C2 1.375(6) .
C2 C3 1.375(7) .
C3 C4 1.377(6) .
C4 C5 1.369(6) .
C5 C6 1.512(6) .
C7 C8 1.390(6) .
C8 C9 1.355(7) .
C9 C10 1.386(6) .
C10 C11 1.383(6) .
C11 C12 1.508(5) .

loop_
_geom_torsion_atom_site_label_1
_geom_torsion_atom_site_label_2
_geom_torsion_atom_site_label_3
_geom_torsion_atom_site_label_4
_geom_torsion
_geom_torsion_site_symmetry_1
_geom_torsion_site_symmetry_4
O3 Fe1 O1 C6 -82.8(3) 3_575 .
O3 Fe1 O1 C6 41.4(9) . .
N2 Fe1 O1 C6 99.2(3) . .
O5 Fe1 O1 C6 -173.9(3) . .
N1 Fe1 O1 C6 7.2(3) . .
Fe1 Fe1 O1 C6 -75.5(3) 3_575 .
O1 Fe1 O3 C12 62.2(8) . .
O3 Fe1 O3 C12 -171.5(3) 3_575 .
N2 Fe1 O3 C12 2.9(3) . .
O5 Fe1 O3 C12 -82.2(3) . .
N1 Fe1 O3 C12 95.7(3) . .
Fe1 Fe1 O3 C12 -171.5(3) 3_575 .
O1 Fe1 O3 Fe1 -126.3(7) . 3_575
O3 Fe1 O3 Fe1 0.0 3_575 3_575
N2 Fe1 O3 Fe1 174.35(13) . 3_575
O5 Fe1 O3 Fe1 89.32(12) . 3_575
N1 Fe1 O3 Fe1 -92.83(12) . 3_575
O1 Fe1 O5 C13 -9.1(4) . .
O3 Fe1 O5 C13 -119.9(4) 3_575 .
O3 Fe1 O5 C13 166.4(3) . .
N2 Fe1 O5 C13 91.9(4) . .
N1 Fe1 O5 C13 -4.9(7) . .
Fe1 Fe1 O5 C13 -156.6(3) 3_575 .
O1 Fe1 N1 C1 174.4(4) . .
O3 Fe1 N1 C1 -75.3(4) 3_575 .
O3 Fe1 N1 C1 -1.3(4) . .
N2 Fe1 N1 C1 74.1(4) . .
O5 Fe1 N1 C1 170.0(4) . .
Fe1 Fe1 N1 C1 -38.3(4) 3_575 .
O1 Fe1 N1 C5 -3.6(2) . .
O3 Fe1 N1 C5 106.7(3) 3_575 .
O3 Fe1 N1 C5 -179.3(3) . .
N2 Fe1 N1 C5 -103.9(3) . .
O5 Fe1 N1 C5 -8.0(6) . .
Fe1 Fe1 N1 C5 143.7(2) 3_575 .
O1 Fe1 N2 C7 6.0(3) . .
O3 Fe1 N2 C7 -170.4(3) 3_575 .
O3 Fe1 N2 C7 179.2(3) . .
O5 Fe1 N2 C7 -81.8(3) . .
N1 Fe1 N2 C7 84.1(3) . .
Fe1 Fe1 N2 C7 -177.1(3) 3_575 .
O1 Fe1 N2 C11 -174.3(2) . .
O3 Fe1 N2 C11 9.3(4) 3_575 .
O3 Fe1 N2 C11 -1.0(3) . .
O5 Fe1 N2 C11 98.0(3) . .
N1 Fe1 N2 C11 -96.2(3) . .
Fe1 Fe1 N2 C11 2.6(3) 3_575 .
C5 N1 C1 C2 0.0(7) . .
Fe1 N1 C1 C2 -177.9(3) . .
N1 C1 C2 C3 -0.3(8) . .
C1 C2 C3 C4 0.2(8) . .
C2 C3 C4 C5 0.2(8) . .
C1 N1 C5 C4 0.5(6) . .
Fe1 N1 C5 C4 178.8(3) . .
C1 N1 C5 C6 -178.0(3) . .
Fe1 N1 C5 C6 0.3(4) . .
C3 C4 C5 N1 -0.6(7) . .
C3 C4 C5 C6 177.8(4) . .
Fe1 O1 C6 O2 171.3(3) . .
Fe1 O1 C6 C5 -9.3(5) . .
N1 C5 C6 O2 -175.0(3) . .
C4 C5 C6 O2 6.6(6) . .
N1 C5 C6 O1 5.6(5) . .
C4 C5 C6 O1 -172.9(4) . .
C11 N2 C7 C8 0.9(6) . .
Fe1 N2 C7 C8 -179.4(3) . .
N2 C7 C8 C9 -1.4(7) . .
C7 C8 C9 C10 0.0(7) . .
C8 C9 C10 C11 1.7(7) . .
C7 N2 C11 C10 1.0(6) . .
Fe1 N2 C11 C10 -178.8(3) . .
C7 N2 C11 C12 179.2(3) . .
Fe1 N2 C11 C12 -0.6(4) . .
C9 C10 C11 N2 -2.3(6) . .
C9 C10 C11 C12 179.6(4) . .
Fe1 O3 C12 O4 8.0(6) 3_575 .
Fe1 O3 C12 O4 176.8(3) . .
Fe1 O3 C12 C11 -172.8(2) 3_575 .
Fe1 O3 C12 C11 -4.0(4) . .
N2 C11 C12 O4 -177.9(4) . .
C10 C11 C12 O4 0.4(6) . .
N2 C11 C12 O3 2.9(5) . .
C10 C11 C12 O3 -178.8(4) . .
Fe1 O5 C13 N3 -166.3(4) . .
C14 N3 C13 O5 -1.2(8) . .
C15 N3 C13 O5 -177.2(6) . .
